data_1503906
loop_
_publ_author_name
'Mitasev, Branko'
'Porco, Jr, John A'

_publ_section_title
;
 Manganese(III)-mediated transformations of phloroglucinols: a formal
 oxidative [4 + 2] cycloaddition leading to bicyclo[2.2.2]octadiones.
;
_journal_issue 11
_journal_name_full 'Organic letters'
_journal_page_first 2285
_journal_page_last 2288
_journal_paper_doi 10.1021/ol900590t
_journal_volume 11
_journal_year 2009
_chemical_formula_moiety 'C28 H30 O4'
_chemical_formula_sum 'C28 H30 O4'
_chemical_formula_weight 430.52
_chemical_name_systematic
; 
 ? 
;
_space_group_IT_number 29
_symmetry_cell_setting orthorhombic
_symmetry_space_group_name_Hall 'P 2c -2ac'
_symmetry_space_group_name_H-M 'P c a 21'
_atom_sites_solution_hydrogens geom
_atom_sites_solution_primary direct
_atom_sites_solution_secondary difmap
_audit_creation_method SHELXL-97
_cell_angle_alpha 90.00
_cell_angle_beta 90.00
_cell_angle_gamma 90.00
_cell_formula_units_Z 4
_cell_length_a 24.138(3)
_cell_length_b 8.8059(8)
_cell_length_c 10.1770(11)
_cell_measurement_reflns_used 972
_cell_measurement_temperature 173(2)
_cell_measurement_theta_max 18.97
_cell_measurement_theta_min 2.62
_cell_volume 2163.2(4)
_computing_cell_refinement 'Bruker SAINT+'
_computing_data_collection 'Bruker APEX2'
_computing_data_reduction 'Bruker SAINT+'
_computing_molecular_graphics 'Bruker SHELXTL'
_computing_publication_material 'Bruker SHELXTL'
_computing_structure_refinement 'SHELXL-97 (Sheldrick, 1997)'
_computing_structure_solution 'SHELXS-97 (Sheldrick, 1990)'
_diffrn_ambient_temperature 173(2)
_diffrn_measured_fraction_theta_full 0.998
_diffrn_measured_fraction_theta_max 0.998
_diffrn_measurement_device_type 'Bruker X8 APEX II diffractometer'
_diffrn_measurement_method 'phi and omega scans'
_diffrn_radiation_monochromator graphite
_diffrn_radiation_source 'fine-focus sealed tube'
_diffrn_radiation_type MoK\a
_diffrn_radiation_wavelength 0.71073
_diffrn_reflns_av_R_equivalents 0.0711
_diffrn_reflns_av_sigmaI/netI 0.0587
_diffrn_reflns_limit_h_max 25
_diffrn_reflns_limit_h_min -26
_diffrn_reflns_limit_k_max 7
_diffrn_reflns_limit_k_min -9
_diffrn_reflns_limit_l_max 11
_diffrn_reflns_limit_l_min -11
_diffrn_reflns_number 7891
_diffrn_reflns_theta_full 23.27
_diffrn_reflns_theta_max 23.27
_diffrn_reflns_theta_min 1.69
_exptl_absorpt_coefficient_mu 0.087
_exptl_absorpt_correction_T_max 0.9983
_exptl_absorpt_correction_T_min 0.9828
_exptl_absorpt_correction_type multi-scan
_exptl_absorpt_process_details SADABS
_exptl_crystal_colour colourless
_exptl_crystal_density_diffrn 1.322
_exptl_crystal_density_method 'not measured'
_exptl_crystal_description plate
_exptl_crystal_F_000 920
_exptl_crystal_size_max 0.20
_exptl_crystal_size_mid 0.10
_exptl_crystal_size_min 0.02
_refine_diff_density_max 0.185
_refine_diff_density_min -0.162
_refine_diff_density_rms 0.041
_refine_ls_abs_structure_details 'Flack H D (1983), Acta Cryst. A39, 876-881'
_refine_ls_abs_structure_Flack 0(10)
_refine_ls_extinction_method none
_refine_ls_goodness_of_fit_ref 1.032
_refine_ls_hydrogen_treatment mixed
_refine_ls_matrix_type full
_refine_ls_number_parameters 300
_refine_ls_number_reflns 1662
_refine_ls_number_restraints 1
_refine_ls_restrained_S_all 1.032
_refine_ls_R_factor_all 0.0625
_refine_ls_R_factor_gt 0.0420
_refine_ls_shift/su_max 0.034
_refine_ls_shift/su_mean 0.001
_refine_ls_structure_factor_coef Fsqd
_refine_ls_weighting_details 'calc w=1/[\s^2^(Fo^2^)+(0.0479P)^2^+0.0000P] where P=(Fo^2^+2Fc^2^)/3'
_refine_ls_weighting_scheme calc
_refine_ls_wR_factor_gt 0.0874
_refine_ls_wR_factor_ref 0.0958
_reflns_number_gt 1298
_reflns_number_total 1662
_reflns_threshold_expression >2sigma(I)
_cod_data_source_file ol900590t_si_002.cif
_cod_data_source_block compound6
_cod_depositor_comments
;
The following automatic conversions were performed:

'_symmetry_cell_setting' value 'Orthorhombic' changed to
'orthorhombic' according to
/home/saulius/struct/CIF-dictionaries/cif_core.dic dictionary named
'cif_core.dic' version 2.4.2 from 2011-04-26.

Automatic conversion script
Id: cif_fix_values 1715 2011-07-08 13:25:40Z adriana 
;
_cod_original_sg_symbol_H-M Pca2(1)
_cod_database_code 1503906

loop_
_symmetry_equiv_pos_as_xyz
'x, y, z'
'-x, -y, z+1/2'
'x+1/2, -y, z'
'-x+1/2, y, z+1/2'

loop_
_atom_site_label
_atom_site_type_symbol
_atom_site_fract_x
_atom_site_fract_y
_atom_site_fract_z
_atom_site_U_iso_or_equiv
_atom_site_adp_type
_atom_site_occupancy
_atom_site_symmetry_multiplicity
_atom_site_calc_flag
_atom_site_refinement_flags
O1 O 0.38612(9) -0.2915(2) 0.0084(3) 0.0367(6) Uani 1 1 d .
O2 O 0.31086(9) 0.2040(2) 0.0241(3) 0.0356(6) Uani 1 1 d .
O3 O 0.49531(9) 0.1110(2) -0.1073(3) 0.0343(6) Uani 1 1 d .
O4 O 0.53352(10) -0.1563(3) 0.0928(3) 0.0435(7) Uani 1 1 d .
C1 C 0.39034(14) -0.1549(4) 0.0055(4) 0.0283(9) Uani 1 1 d .
C2 C 0.34008(13) -0.0489(3) 0.0019(4) 0.0266(9) Uani 1 1 d .
C3 C 0.29918(14) -0.0991(4) 0.1094(4) 0.0340(10) Uani 1 1 d .
H3A H 0.2654 -0.0354 0.1047 0.041 Uiso 1 1 calc R
H3B H 0.2881 -0.2058 0.0936 0.041 Uiso 1 1 calc R
C4 C 0.32424(15) -0.0858(4) 0.2442(4) 0.0332(10) Uani 1 1 d .
C5 C 0.35030(16) 0.0702(4) 0.2688(4) 0.0352(10) Uani 1 1 d .
H5A H 0.3706 0.0680 0.3532 0.042 Uiso 1 1 calc R
H5B H 0.3205 0.1471 0.2762 0.042 Uiso 1 1 calc R
C6 C 0.39024(14) 0.1173(4) 0.1589(3) 0.0278(9) Uani 1 1 d .
H6A H 0.4042 0.2223 0.1764 0.033 Uiso 1 1 calc R
C7 C 0.36029(13) 0.1146(3) 0.0267(4) 0.0281(9) Uani 1 1 d .
C8 C 0.39610(14) 0.1447(3) -0.0961(4) 0.0289(9) Uani 1 1 d .
C9 C 0.36211(15) 0.0634(4) -0.2092(3) 0.0298(10) Uani 1 1 d .
H9A H 0.3878 0.0006 -0.2638 0.036 Uiso 1 1 calc R
C10 C 0.32001(15) -0.0413(4) -0.1405(4) 0.0322(10) Uani 1 1 d .
H10A H 0.2822 0.0017 -0.1453 0.039 Uiso 1 1 calc R
H10B H 0.3199 -0.1435 -0.1810 0.039 Uiso 1 1 calc R
C11 C 0.40452(15) 0.3083(3) -0.1454(4) 0.0324(10) Uani 1 1 d .
H11A H 0.4031 0.3806 -0.0709 0.039 Uiso 1 1 calc R
H11B H 0.4409 0.3184 -0.1893 0.039 Uiso 1 1 calc R
C12 C 0.35869(15) 0.3402(4) -0.2403(4) 0.0352(10) Uani 1 1 d .
C13 C 0.33738(16) 0.1906(4) -0.2943(4) 0.0425(11) Uani 1 1 d .
H13A H 0.3489 0.1781 -0.3870 0.051 Uiso 1 1 calc R
H13B H 0.2964 0.1877 -0.2903 0.051 Uiso 1 1 calc R
C14 C 0.33947(17) 0.4760(4) -0.2727(5) 0.0482(13) Uani 1 1 d .
H14B H 0.3547(15) 0.565(4) -0.227(4) 0.048(11) Uiso 1 1 d .
H14A H 0.3092(15) 0.487(4) -0.346(4) 0.053(12) Uiso 1 1 d .
C15 C 0.45042(15) 0.0649(4) -0.0733(4) 0.0269(9) Uani 1 1 d .
C16 C 0.44564(13) -0.0724(3) 0.0167(4) 0.0248(9) Uani 1 1 d .
C17 C 0.44012(14) 0.0054(4) 0.1534(4) 0.0313(10) Uani 1 1 d .
H17A H 0.4747 0.0615 0.1731 0.038 Uiso 1 1 calc R
H17B H 0.4353 -0.0735 0.2217 0.038 Uiso 1 1 calc R
C18 C 0.49767(14) -0.1705(4) 0.0091(4) 0.0294(9) Uani 1 1 d .
C19 C 0.50553(14) -0.2795(4) -0.1014(4) 0.0289(9) Uani 1 1 d .
C20 C 0.47357(15) -0.2758(4) -0.2152(3) 0.0292(10) Uani 1 1 d .
H20A H 0.4439 -0.2053 -0.2222 0.035 Uiso 1 1 calc R
C21 C 0.48451(15) -0.3727(4) -0.3173(4) 0.0349(10) Uani 1 1 d .
H21A H 0.4634 -0.3664 -0.3959 0.042 Uiso 1 1 calc R
C22 C 0.52628(15) -0.4798(4) -0.3063(4) 0.0367(10) Uani 1 1 d .
H22A H 0.5336 -0.5478 -0.3767 0.044 Uiso 1 1 calc R
C23 C 0.55721(16) -0.4871(4) -0.1929(4) 0.0421(11) Uani 1 1 d .
H23A H 0.5851 -0.5627 -0.1842 0.050 Uiso 1 1 calc R
C24 C 0.54820(15) -0.3860(4) -0.0919(4) 0.0316(9) Uani 1 1 d .
H24A H 0.5710 -0.3886 -0.0159 0.038 Uiso 1 1 calc R
C25 C 0.32349(15) -0.1943(4) 0.3369(4) 0.0314(10) Uani 1 1 d .
C26 C 0.29366(15) -0.3435(4) 0.3189(4) 0.0441(12) Uani 1 1 d .
H26A H 0.2617 -0.3476 0.3782 0.066 Uiso 1 1 calc R
H26B H 0.3190 -0.4274 0.3392 0.066 Uiso 1 1 calc R
H26C H 0.2810 -0.3524 0.2278 0.066 Uiso 1 1 calc R
C27 C 0.34990(16) -0.1775(4) 0.4709(4) 0.0471(12) Uani 1 1 d .
H27A H 0.3869 -0.1330 0.4614 0.071 Uiso 1 1 calc R
H27B H 0.3530 -0.2776 0.5125 0.071 Uiso 1 1 calc R
H27C H 0.3269 -0.1112 0.5258 0.071 Uiso 1 1 calc R
C28 C 0.31221(16) 0.3563(4) 0.0758(4) 0.0473(13) Uani 1 1 d .
H28A H 0.3460 0.3704 0.1277 0.071 Uiso 1 1 calc R
H28B H 0.2797 0.3729 0.1319 0.071 Uiso 1 1 calc R
H28C H 0.3118 0.4292 0.0030 0.071 Uiso 1 1 calc R

loop_
_atom_site_aniso_label
_atom_site_aniso_U_11
_atom_site_aniso_U_22
_atom_site_aniso_U_33
_atom_site_aniso_U_23
_atom_site_aniso_U_13
_atom_site_aniso_U_12
O1 0.0399(14) 0.0213(12) 0.0489(15) -0.0032(12) 0.0053(14) -0.0029(12)
O2 0.0306(13) 0.0216(12) 0.0546(16) -0.0109(12) 0.0045(14) 0.0014(11)
O3 0.0298(14) 0.0310(13) 0.0420(15) 0.0028(11) 0.0031(13) -0.0013(12)
O4 0.0365(15) 0.0501(16) 0.0439(16) -0.0076(14) -0.0090(14) 0.0064(13)
C1 0.0315(19) 0.0312(19) 0.0222(19) 0.0005(17) 0.0005(17) -0.0035(17)
C2 0.0208(18) 0.0220(18) 0.037(2) -0.0063(17) -0.0007(17) -0.0032(15)
C3 0.028(2) 0.027(2) 0.047(2) -0.0058(18) -0.0014(19) -0.0036(17)
C4 0.027(2) 0.035(2) 0.038(2) -0.0089(18) 0.0068(18) -0.0028(17)
C5 0.043(2) 0.028(2) 0.035(2) -0.0065(17) 0.0075(19) -0.0062(18)
C6 0.030(2) 0.0188(17) 0.034(2) -0.0074(16) -0.0003(18) -0.0072(16)
C7 0.0201(18) 0.0205(17) 0.044(2) -0.0043(18) -0.0039(18) -0.0018(15)
C8 0.034(2) 0.0194(17) 0.033(2) -0.0026(16) -0.0005(18) -0.0018(16)
C9 0.028(2) 0.0224(18) 0.038(2) -0.0034(16) -0.0035(18) 0.0007(16)
C10 0.028(2) 0.0229(18) 0.045(2) -0.0059(17) -0.0057(19) -0.0013(17)
C11 0.036(2) 0.0232(19) 0.038(2) 0.0040(17) 0.0004(18) -0.0010(17)
C12 0.031(2) 0.0284(19) 0.046(2) -0.0032(19) -0.0027(19) 0.0023(18)
C13 0.047(2) 0.032(2) 0.048(3) -0.0008(19) -0.016(2) 0.0003(19)
C14 0.044(3) 0.030(2) 0.071(3) 0.004(2) -0.012(2) -0.002(2)
C15 0.029(2) 0.0204(18) 0.031(2) -0.0070(16) -0.0061(17) -0.0005(17)
C16 0.0234(18) 0.0232(18) 0.0278(19) -0.0050(17) -0.0033(18) -0.0015(15)
C17 0.029(2) 0.031(2) 0.034(2) -0.0009(17) -0.0022(18) -0.0019(18)
C18 0.0284(19) 0.032(2) 0.028(2) 0.0042(18) 0.0021(19) -0.0039(16)
C19 0.0284(19) 0.0226(18) 0.036(2) 0.0036(16) 0.0040(18) -0.0011(17)
C20 0.030(2) 0.0210(19) 0.036(2) -0.0016(17) 0.0010(18) -0.0022(16)
C21 0.038(2) 0.0243(19) 0.042(2) -0.0021(18) 0.0023(19) -0.0073(19)
C22 0.040(2) 0.024(2) 0.046(2) -0.0032(18) 0.011(2) -0.0070(18)
C23 0.042(2) 0.026(2) 0.059(3) 0.007(2) 0.009(2) 0.0027(18)
C24 0.030(2) 0.0279(19) 0.037(2) 0.0093(18) 0.0038(19) 0.0027(18)
C25 0.030(2) 0.029(2) 0.034(2) -0.0039(18) 0.0092(18) -0.0013(18)
C26 0.047(3) 0.028(2) 0.058(3) 0.006(2) 0.009(2) -0.0029(19)
C27 0.049(3) 0.043(2) 0.050(3) 0.002(2) 0.006(2) -0.007(2)
C28 0.045(2) 0.028(2) 0.069(3) -0.009(2) 0.014(2) 0.0008(19)

loop_
_atom_type_symbol
_atom_type_description
_atom_type_scat_dispersion_real
_atom_type_scat_dispersion_imag
_atom_type_scat_source
C C 0.0033 0.0000 'International Tables Vol C Tables 4.2.6.8 and 6.1.1.4'
H H 0.0000 0.0000 'International Tables Vol C Tables 4.2.6.8 and 6.1.1.4'
O O 0.0106 0.0000 'International Tables Vol C Tables 4.2.6.8 and 6.1.1.4'

loop_
_geom_angle_atom_site_label_1
_geom_angle_atom_site_label_2
_geom_angle_atom_site_label_3
_geom_angle
C7 O2 C28 119.2(3)
O1 C1 C16 123.1(3)
O1 C1 C2 122.8(3)
C16 C1 C2 113.9(3)
C10 C2 C1 107.5(3)
C10 C2 C7 102.4(3)
C1 C2 C7 108.4(3)
C10 C2 C3 118.9(3)
C1 C2 C3 108.4(3)
C7 C2 C3 110.8(3)
C4 C3 C2 111.6(3)
C25 C4 C3 125.5(3)
C25 C4 C5 121.9(3)
C3 C4 C5 112.6(3)
C4 C5 C6 112.4(3)
C7 C6 C5 109.9(3)
C7 C6 C17 109.0(3)
C5 C6 C17 110.0(3)
O2 C7 C6 113.7(3)
O2 C7 C2 104.3(2)
C6 C7 C2 107.9(3)
O2 C7 C8 111.0(3)
C6 C7 C8 116.5(3)
C2 C7 C8 101.8(3)
C15 C8 C11 111.8(3)
C15 C8 C7 106.4(3)
C11 C8 C7 119.9(3)
C15 C8 C9 110.6(3)
C11 C8 C9 104.8(3)
C7 C8 C9 102.8(3)
C13 C9 C10 115.9(3)
C13 C9 C8 106.3(3)
C10 C9 C8 106.4(3)
C2 C10 C9 104.3(3)
C12 C11 C8 106.8(3)
C14 C12 C11 126.2(3)
C14 C12 C13 125.1(4)
C11 C12 C13 108.8(3)
C12 C13 C9 107.3(3)
O3 C15 C8 125.5(3)
O3 C15 C16 120.5(3)
C8 C15 C16 113.4(3)
C1 C16 C15 113.6(3)
C1 C16 C18 116.6(3)
C15 C16 C18 110.9(3)
C1 C16 C17 101.6(3)
C15 C16 C17 101.2(2)
C18 C16 C17 111.4(3)
C16 C17 C6 112.1(3)
O4 C18 C19 120.1(3)
O4 C18 C16 119.4(3)
C19 C18 C16 120.5(3)
C24 C19 C20 118.8(3)
C24 C19 C18 118.3(3)
C20 C19 C18 122.8(3)
C21 C20 C19 120.6(3)
C20 C21 C22 120.2(4)
C23 C22 C21 119.6(4)
C22 C23 C24 120.7(4)
C23 C24 C19 119.9(4)
C4 C25 C26 122.7(3)
C4 C25 C27 124.0(3)
C26 C25 C27 113.3(3)

loop_
_geom_bond_atom_site_label_1
_geom_bond_atom_site_label_2
_geom_bond_distance
O1 C1 1.208(4)
O2 C7 1.430(4)
O2 C28 1.441(4)
O3 C15 1.208(4)
O4 C18 1.220(4)
C1 C16 1.524(5)
C1 C2 1.531(5)
C2 C10 1.529(5)
C2 C7 1.541(4)
C2 C3 1.539(5)
C3 C4 1.504(5)
C4 C25 1.343(5)
C4 C5 1.531(5)
C5 C6 1.534(5)
C6 C7 1.527(5)
C6 C17 1.557(5)
C7 C8 1.542(5)
C8 C15 1.506(5)
C8 C11 1.539(4)
C8 C9 1.585(5)
C9 C13 1.536(5)
C9 C10 1.540(5)
C11 C12 1.495(5)
C12 C14 1.324(5)
C12 C13 1.517(5)
C15 C16 1.521(5)
C16 C18 1.526(5)
C16 C17 1.556(5)
C18 C19 1.491(5)
C19 C24 1.396(5)
C19 C20 1.393(5)
C20 C21 1.370(5)
C21 C22 1.385(5)
C22 C23 1.376(6)
C23 C24 1.377(5)
C25 C26 1.510(5)
C25 C27 1.513(5)
